data_4028644
loop_
_publ_author_name
'Sergey P. Gromov'
'Svetlana N. Dmitrieva'
'Artem I. Vedernikov'
'Nikolay A. Kurchavov'
'Lyudmila G. Kuz'mina'
'Sergey K. Sazonov'
'Yuri A. Strelenko'
'Michael V. Alfimov'
'Judith A. K. Howard'
'Evgeny N. Ushakov'

_publ_section_title
;
 Synthesis, Structure, and Characterization of Chromo(fluoro)ionophores
 with Cation-Triggered Emission Based on N-Methylaza-Crown-Ether Styryl
 Dyes
;
_journal_name_full 'Journal of Organic Chemistry'
_journal_page_first 9834
_journal_page_last 9847
_journal_paper_doi 10.1021/jo401555a
_journal_volume 78
_journal_year 2013
_chemical_formula_sum 'C30 H40 Cl2 K N2 O13.5'
_chemical_formula_weight 754.64
_chemical_name_systematic ?
_space_group_IT_number 2
_symmetry_cell_setting triclinic
_symmetry_space_group_name_Hall '-P 1'
_symmetry_space_group_name_H-M 'P -1'
_atom_sites_solution_hydrogens geom
_atom_sites_solution_primary direct
_atom_sites_solution_secondary difmap
_audit_creation_method SHELXL-97
_cell_angle_alpha 90.879(2)
_cell_angle_beta 98.589(2)
_cell_angle_gamma 115.328(2)
_cell_formula_units_Z 2
_cell_length_a 8.8035(3)
_cell_length_b 9.5442(3)
_cell_length_c 23.1098(8)
_cell_measurement_reflns_used 5237
_cell_measurement_temperature 120.0(2)
_cell_measurement_theta_max 28.867
_cell_measurement_theta_min 2.370
_cell_volume 1728.57(11)
_computing_structure_refinement 'SHELXL-97 (Sheldrick, 1997)'
_computing_structure_solution 'SHELXS-97 (Sheldrick, 1990)'
_diffrn_ambient_temperature 120.0(2)
_diffrn_measured_fraction_theta_full 0.974
_diffrn_measured_fraction_theta_max 0.974
_diffrn_measurement_device_type 'Bruker SMART-1K'
_diffrn_measurement_method /W
_diffrn_radiation_monochromator graphite
_diffrn_radiation_source 'fine-focus sealed tube'
_diffrn_radiation_type MoK\a
_diffrn_radiation_wavelength 0.71073
_diffrn_reflns_av_R_equivalents 0.0505
_diffrn_reflns_av_sigmaI/netI 0.0881
_diffrn_reflns_limit_h_max 11
_diffrn_reflns_limit_h_min -11
_diffrn_reflns_limit_k_max 12
_diffrn_reflns_limit_k_min -13
_diffrn_reflns_limit_l_max 31
_diffrn_reflns_limit_l_min -31
_diffrn_reflns_number 18589
_diffrn_reflns_theta_full 29.00
_diffrn_reflns_theta_max 29.00
_diffrn_reflns_theta_min 1.79
_exptl_absorpt_coefficient_mu 0.376
_exptl_absorpt_correction_T_max 0.8640
_exptl_absorpt_correction_T_min 0.8197
_exptl_absorpt_correction_type multi-scan
_exptl_absorpt_process_details 'SADABS (Bruker, 2004)'
_exptl_crystal_colour red
_exptl_crystal_density_diffrn 1.450
_exptl_crystal_description block
_exptl_crystal_F_000 790
_exptl_crystal_size_max 0.55
_exptl_crystal_size_mid 0.45
_exptl_crystal_size_min 0.40
_refine_diff_density_max 1.219
_refine_diff_density_min -0.683
_refine_diff_density_rms 0.112
_refine_ls_extinction_method none
_refine_ls_goodness_of_fit_ref 1.074
_refine_ls_hydrogen_treatment constr
_refine_ls_matrix_type full
_refine_ls_number_parameters 493
_refine_ls_number_reflns 8931
_refine_ls_number_restraints 92
_refine_ls_restrained_S_all 1.094
_refine_ls_R_factor_all 0.1660
_refine_ls_R_factor_gt 0.0964
_refine_ls_shift/su_max 0.000
_refine_ls_shift/su_mean 0.000
_refine_ls_structure_factor_coef Fsqd
_refine_ls_weighting_details 'calc w=1/[\s^2^(Fo^2^)+(0.1805P)^2^+0.0000P] where P=(Fo^2^+2Fc^2^)/3'
_refine_ls_weighting_scheme calc
_refine_ls_wR_factor_gt 0.2698
_refine_ls_wR_factor_ref 0.3077
_reflns_number_gt 4928
_reflns_number_total 8931
_reflns_threshold_expression >2sigma(I)
_cod_data_source_file jo401555a_si_001_9.cif
_cod_data_source_block 2b+K
_cod_original_cell_volume 1728.57(10)
_cod_original_formula_sum 'C30 H40 Cl2 K N2 O13.50'
_cod_database_code 4028644

loop_
_symmetry_equiv_pos_as_xyz
'x, y, z'
'-x, -y, -z'

loop_
_atom_site_label
_atom_site_type_symbol
_atom_site_fract_x
_atom_site_fract_y
_atom_site_fract_z
_atom_site_U_iso_or_equiv
_atom_site_adp_type
_atom_site_occupancy
_atom_site_symmetry_multiplicity
_atom_site_calc_flag
_atom_site_refinement_flags
_atom_site_disorder_assembly
_atom_site_disorder_group
_atom_site_attached_hydrogens
Cl2 Cl 0.30022(14) 0.63553(12) 0.59894(4) 0.0342(3) Uani 1 1 d . . . 0
O21 O 0.3261(4) 0.4963(3) 0.60341(14) 0.0393(8) Uani 1 1 d . . . 0
O22 O 0.4385(6) 0.7502(4) 0.57521(19) 0.0666(12) Uani 1 1 d . . . 0
O23 O 0.3031(6) 0.6984(5) 0.65584(16) 0.0644(11) Uani 1 1 d . . . 0
O24 O 0.1469(6) 0.6037(5) 0.5596(2) 0.0802(15) Uani 1 1 d U . . 0
O1 O 0.7497(4) 0.5668(3) 0.73738(12) 0.0360(7) Uani 1 1 d D . . 0
N1 N 0.1526(4) 0.1385(3) 0.45992(13) 0.0221(6) Uani 1 1 d . . . 0
N2 N 0.9408(5) 0.4330(4) 0.79080(14) 0.0329(8) Uani 1 1 d . . . 0
C1 C 0.0479(5) 0.0570(4) 0.40703(16) 0.0247(8) Uani 1 1 d . . . 0
C2 C -0.0438(5) 0.1201(5) 0.36908(16) 0.0277(8) Uani 1 1 d . . . 0
H2A H -0.0337 0.2211 0.3789 0.033 Uiso 1 1 calc R . . 0
C3 C -0.1473(5) 0.0360(5) 0.31814(17) 0.0348(10) Uani 1 1 d . . . 0
H3A H -0.2058 0.0808 0.2925 0.042 Uiso 1 1 calc R . . 0
C4 C -0.1681(6) -0.1160(5) 0.30333(18) 0.0371(10) Uani 1 1 d . . . 0
H4A H -0.2430 -0.1743 0.2686 0.045 Uiso 1 1 calc R . . 0
C5 C -0.0800(6) -0.1791(5) 0.33919(18) 0.0353(10) Uani 1 1 d . . . 0
H5A H -0.0936 -0.2811 0.3290 0.042 Uiso 1 1 calc R . . 0
C6 C 0.0325(5) -0.0928(5) 0.39181(16) 0.0264(8) Uani 1 1 d . . . 0
C7 C 0.1307(5) -0.1537(5) 0.42838(17) 0.0290(9) Uani 1 1 d . . . 0
H7A H 0.1215 -0.2544 0.4186 0.035 Uiso 1 1 calc R . . 0
C8 C 0.2381(5) -0.0662(4) 0.47754(16) 0.0263(8) Uani 1 1 d . . . 0
H8A H 0.3068 -0.1055 0.5009 0.032 Uiso 1 1 calc R . . 0
C9 C 0.2503(5) 0.0823(4) 0.49481(15) 0.0242(8) Uani 1 1 d . . . 0
C10 C 0.3631(5) 0.1738(4) 0.54808(15) 0.0238(8) Uani 1 1 d . . . 0
H10A H 0.3889 0.2810 0.5533 0.029 Uiso 1 1 calc R . . 0
C11 C 0.4324(5) 0.1113(4) 0.59041(16) 0.0258(8) Uani 1 1 d . . . 0
H11A H 0.4003 0.0029 0.5843 0.031 Uiso 1 1 calc R . . 0
C12 C 0.5509(5) 0.1921(4) 0.64427(15) 0.0248(8) Uani 1 1 d . B . 0
C13 C 0.6361(5) 0.1161(5) 0.67630(16) 0.0279(8) Uani 1 1 d . B . 0
H13A H 0.6066 0.0105 0.6648 0.034 Uiso 1 1 calc R . . 0
C14 C 0.7631(5) 0.1921(5) 0.72462(16) 0.0280(8) Uani 1 1 d . . . 0
H14A H 0.8201 0.1381 0.7453 0.034 Uiso 1 1 calc R B . 0
C15 C 0.8081(5) 0.3471(5) 0.74317(15) 0.0269(8) Uani 1 1 d . B . 0
C16 C 0.7106(5) 0.4200(4) 0.71394(16) 0.0278(8) Uani 1 1 d . B . 0
C17 C 0.5875(5) 0.3449(4) 0.66451(16) 0.0267(8) Uani 1 1 d . . . 0
H17A H 0.5277 0.3971 0.6443 0.032 Uiso 1 1 calc R B . 0
C18 C 1.0869(6) 0.5646(6) 0.7719(2) 0.0468(12) Uani 1 1 d . B . 0
H18A H 1.1441 0.5233 0.7480 0.070 Uiso 1 1 calc R A 1 0
H18B H 1.1679 0.6273 0.8067 0.070 Uiso 1 1 calc R A 1 0
H18C H 1.0447 0.6296 0.7487 0.070 Uiso 1 1 calc R A 1 0
K1 K 0.8173(12) 0.5997(10) 0.8644(4) 0.0395(13) Uani 0.524(3) 1 d P B 1 0
Cl1 Cl 1.2084(3) 0.9724(3) 0.86660(9) 0.0412(6) Uani 0.524(3) 1 d P B 1 0
O11 O 1.0396(14) 0.9009(13) 0.8260(5) 0.087(3) Uani 0.524(3) 1 d PU B 1 0
O12 O 1.1994(14) 0.8685(12) 0.9120(4) 0.088(3) Uani 0.524(3) 1 d PU B 1 0
O13 O 1.3406(11) 0.9923(11) 0.8332(4) 0.055(2) Uani 0.524(3) 1 d PU B 1 0
O14 O 1.226(2) 1.1182(16) 0.8855(7) 0.088(5) Uani 0.524(3) 1 d PU B 1 0
O1W O 0.510(3) 0.327(3) 0.8247(13) 0.068(8) Uani 0.2622(14) 1 d PU B 1 2
C19 C 0.6523(13) 0.6440(12) 0.7124(4) 0.027(3) Uiso 0.524(3) 1 d PD B 1 0
H19A H 0.5296 0.5805 0.7132 0.033 Uiso 0.524(3) 1 calc PR B 1 0
H19B H 0.6673 0.6623 0.6711 0.033 Uiso 0.524(3) 1 calc PR B 1 0
C20 C 0.7177(15) 0.7978(12) 0.7494(4) 0.036(2) Uiso 0.524(3) 1 d P B 1 0
H20A H 0.8394 0.8598 0.7467 0.043 Uiso 0.524(3) 1 calc PR B 1 0
H20B H 0.6545 0.8560 0.7323 0.043 Uiso 0.524(3) 1 calc PR B 1 0
O2 O 0.7029(11) 0.7854(9) 0.8092(3) 0.0548(19) Uiso 0.524(3) 1 d PD B 1 0
C21 C 0.5543(16) 0.7769(18) 0.8243(6) 0.077(4) Uiso 0.524(3) 1 d PD B 1 0
H21A H 0.4605 0.6740 0.8089 0.092 Uiso 0.524(3) 1 calc PR B 1 0
H21B H 0.5271 0.8572 0.8050 0.092 Uiso 0.524(3) 1 calc PR B 1 0
C22 C 0.5608(15) 0.7991(15) 0.8896(4) 0.043(3) Uiso 0.524(3) 1 d PD B 1 0
H22A H 0.4493 0.7261 0.8990 0.052 Uiso 0.524(3) 1 calc PR B 1 0
H22B H 0.5748 0.9060 0.8991 0.052 Uiso 0.524(3) 1 calc PR B 1 0
O3 O 0.7020(11) 0.7753(10) 0.9302(3) 0.0537(19) Uiso 0.524(3) 1 d PD B 1 0
C23 C 0.6312(18) 0.6987(16) 0.9798(5) 0.064(3) Uiso 0.524(3) 1 d P B 1 0
H23A H 0.5077 0.6329 0.9667 0.077 Uiso 0.524(3) 1 calc PR B 1 0
H23B H 0.6429 0.7794 1.0099 0.077 Uiso 0.524(3) 1 calc PR B 1 0
C24 C 0.7067(17) 0.6023(15) 1.0074(5) 0.067(3) Uiso 0.524(3) 1 d P B 1 0
H24A H 0.8277 0.6690 1.0243 0.081 Uiso 0.524(3) 1 calc PR B 1 0
H24B H 0.6469 0.5541 1.0400 0.081 Uiso 0.524(3) 1 calc PR B 1 0
O4 O 0.6983(9) 0.4850(8) 0.9683(3) 0.0516(17) Uiso 0.524(3) 1 d P B 1 0
C25 C 0.7491(14) 0.3757(12) 0.9928(5) 0.052(2) Uiso 0.524(3) 1 d P B 1 0
H25A H 0.6706 0.3177 1.0197 0.062 Uiso 0.524(3) 1 calc PR B 1 0
H25B H 0.8649 0.4311 1.0164 0.062 Uiso 0.524(3) 1 calc PR B 1 0
C26 C 0.7507(13) 0.2646(11) 0.9486(4) 0.046(2) Uiso 0.524(3) 1 d P B 1 0
H26A H 0.7851 0.1885 0.9681 0.055 Uiso 0.524(3) 1 calc PR B 1 0
H26B H 0.6351 0.2069 0.9251 0.055 Uiso 0.524(3) 1 calc PR B 1 0
O5 O 0.8683(8) 0.3476(7) 0.9112(3) 0.0412(15) Uiso 0.524(3) 1 d P B 1 0
C27 C 0.8851(11) 0.2487(10) 0.8664(4) 0.0384(19) Uiso 0.524(3) 1 d PD B 1 0
H27A H 0.9268 0.1766 0.8854 0.046 Uiso 0.524(3) 1 calc PR B 1 0
H27B H 0.7721 0.1858 0.8419 0.046 Uiso 0.524(3) 1 calc PR B 1 0
K1' K 0.7775(13) 0.5673(12) 0.8615(5) 0.049(2) Uani 0.476(3) 1 d PU B 2 0
Cl1' Cl 0.4348(5) 0.2167(5) 0.85751(16) 0.0734(11) Uani 0.476(3) 1 d PU B 2 0
O11' O 0.4625(19) 0.350(2) 0.8197(8) 0.062(4) Uani 0.476(3) 1 d P B 2 0
O12' O 0.565(2) 0.2539(18) 0.8994(6) 0.128(5) Uani 0.476(3) 1 d PU B 2 0
O13' O 0.401(2) 0.0744(17) 0.8196(6) 0.104(4) Uani 0.476(3) 1 d PU B 2 0
O14' O 0.279(2) 0.182(2) 0.8745(8) 0.094(5) Uani 0.476(3) 1 d PU B 2 0
O1'W O 1.041(4) 0.859(3) 0.8605(14) 0.115(9) Uani 0.2378(14) 1 d PU B 2 2
C19' C 0.6108(15) 0.6183(14) 0.7163(5) 0.031(3) Uiso 0.476(3) 1 d PD B 2 0
H19C H 0.6021 0.6290 0.6736 0.038 Uiso 0.476(3) 1 calc PR B 2 0
H19D H 0.4993 0.5399 0.7238 0.038 Uiso 0.476(3) 1 calc PR B 2 0
C20' C 0.6557(15) 0.7707(12) 0.7488(4) 0.032(2) Uiso 0.476(3) 1 d P B 2 0
H20C H 0.7781 0.8412 0.7506 0.039 Uiso 0.476(3) 1 calc PR B 2 0
H20D H 0.5868 0.8214 0.7292 0.039 Uiso 0.476(3) 1 calc PR B 2 0
O2' O 0.6186(9) 0.7354(7) 0.8064(2) 0.0264(13) Uiso 0.476(3) 1 d PD B 2 0
C21' C 0.6671(12) 0.8857(10) 0.8415(3) 0.0318(19) Uiso 0.476(3) 1 d PD B 2 0
H21C H 0.7919 0.9501 0.8470 0.038 Uiso 0.476(3) 1 calc PR B 2 0
H21D H 0.6093 0.9448 0.8213 0.038 Uiso 0.476(3) 1 calc PR B 2 0
C22' C 0.6142(18) 0.8468(15) 0.8976(5) 0.045(3) Uiso 0.476(3) 1 d PD B 2 0
H22C H 0.4949 0.8325 0.8938 0.054 Uiso 0.476(3) 1 calc PR B 2 0
H22D H 0.6849 0.9378 0.9263 0.054 Uiso 0.476(3) 1 calc PR B 2 0
O3' O 0.6225(12) 0.7070(11) 0.9232(4) 0.055(2) Uiso 0.476(3) 1 d P B 2 0
C23' C 0.723(2) 0.789(2) 0.9781(8) 0.093(5) Uiso 0.476(3) 1 d PD B 2 0
H23C H 0.6955 0.8779 0.9851 0.111 Uiso 0.476(3) 1 calc PR B 2 0
H23D H 0.6834 0.7188 1.0092 0.111 Uiso 0.476(3) 1 calc PR B 2 0
C24' C 0.901(2) 0.849(2) 0.9864(9) 0.113(6) Uiso 0.476(3) 1 d PD B 2 0
H24C H 0.9485 0.8885 1.0281 0.135 Uiso 0.476(3) 1 calc PR B 2 0
H24D H 0.9461 0.9373 0.9622 0.135 Uiso 0.476(3) 1 calc PR B 2 0
O4' O 0.9613(11) 0.7333(10) 0.9710(4) 0.062(2) Uiso 0.476(3) 1 d P B 2 0
C25' C 1.142(3) 0.775(2) 0.9745(11) 0.128(7) Uiso 0.476(3) 1 d PD B 2 0
H25C H 1.2053 0.8306 1.0132 0.154 Uiso 0.476(3) 1 calc PR B 2 0
H25D H 1.1872 0.8441 0.9436 0.154 Uiso 0.476(3) 1 calc PR B 2 0
C26' C 1.164(3) 0.633(2) 0.9664(9) 0.107(6) Uiso 0.476(3) 1 d PD B 2 0
H26C H 1.1363 0.5727 1.0010 0.129 Uiso 0.476(3) 1 calc PR B 2 0
H26D H 1.2844 0.6611 0.9639 0.129 Uiso 0.476(3) 1 calc PR B 2 0
O5' O 1.0529(19) 0.5337(16) 0.9125(6) 0.118(4) Uiso 0.476(3) 1 d P B 2 0
C27' C 1.113(2) 0.429(2) 0.8847(7) 0.105(6) Uiso 0.476(3) 1 d PD B 2 0
H27C H 1.2286 0.4921 0.8758 0.126 Uiso 0.476(3) 1 calc PR B 2 0
H27D H 1.1225 0.3551 0.9131 0.126 Uiso 0.476(3) 1 calc PR B 2 0
C28 C 1.0001(6) 0.3400(6) 0.8304(2) 0.0440(12) Uani 1 1 d D B . 0
H28A H 1.0274 0.2701 0.8063 0.053 Uiso 1 1 calc R C 1 0
H28B H 1.1073 0.4117 0.8562 0.053 Uiso 1 1 calc R C 1 0
C29 C 0.1535(5) 0.2896(4) 0.47812(16) 0.0250(8) Uani 1 1 d . . . 0
H29A H 0.1854 0.3099 0.5214 0.030 Uiso 1 1 calc R . . 0
H29B H 0.0372 0.2824 0.4669 0.030 Uiso 1 1 calc R . . 0
C30 C 0.2787(6) 0.4256(5) 0.44962(18) 0.0319(9) Uani 1 1 d . . . 0
H30A H 0.2756 0.5224 0.4626 0.048 Uiso 1 1 calc R . . 0
H30B H 0.2463 0.4069 0.4068 0.048 Uiso 1 1 calc R . . 0
H30C H 0.3944 0.4344 0.4612 0.048 Uiso 1 1 calc R . . 0

loop_
_atom_site_aniso_label
_atom_site_aniso_U_11
_atom_site_aniso_U_22
_atom_site_aniso_U_33
_atom_site_aniso_U_23
_atom_site_aniso_U_13
_atom_site_aniso_U_12
Cl2 0.0427(6) 0.0309(6) 0.0370(5) 0.0027(4) 0.0018(4) 0.0251(5)
O21 0.0436(19) 0.0265(16) 0.0502(18) 0.0055(13) -0.0003(14) 0.0202(14)
O22 0.087(3) 0.036(2) 0.089(3) 0.0280(19) 0.046(2) 0.028(2)
O23 0.095(3) 0.075(3) 0.049(2) 0.0043(19) 0.026(2) 0.057(3)
O24 0.070(3) 0.080(3) 0.102(3) -0.026(2) -0.032(3) 0.058(3)
O1 0.054(2) 0.0303(16) 0.0250(13) -0.0011(11) -0.0051(13) 0.0234(15)
N1 0.0193(15) 0.0221(16) 0.0250(14) 0.0059(12) 0.0043(12) 0.0088(13)
N2 0.033(2) 0.037(2) 0.0290(17) 0.0024(14) 0.0002(14) 0.0164(17)
C1 0.0218(19) 0.026(2) 0.0260(17) 0.0046(15) 0.0080(15) 0.0090(16)
C2 0.025(2) 0.030(2) 0.0275(18) 0.0044(15) 0.0036(15) 0.0111(17)
C3 0.027(2) 0.045(3) 0.029(2) 0.0075(18) -0.0013(16) 0.013(2)
C4 0.032(2) 0.048(3) 0.0237(19) -0.0028(18) -0.0029(17) 0.013(2)
C5 0.035(2) 0.039(2) 0.032(2) 0.0019(18) 0.0073(18) 0.015(2)
C6 0.0236(19) 0.028(2) 0.0259(18) 0.0024(15) 0.0062(15) 0.0087(17)
C7 0.036(2) 0.024(2) 0.0279(18) 0.0052(15) 0.0091(16) 0.0129(18)
C8 0.031(2) 0.0216(19) 0.0289(18) 0.0088(15) 0.0086(16) 0.0123(17)
C9 0.027(2) 0.026(2) 0.0224(16) 0.0080(14) 0.0059(15) 0.0128(17)
C10 0.0254(19) 0.0193(18) 0.0267(17) 0.0049(14) 0.0051(15) 0.0093(16)
C11 0.030(2) 0.0228(19) 0.0249(17) 0.0033(14) 0.0044(15) 0.0121(17)
C12 0.026(2) 0.028(2) 0.0231(17) 0.0068(14) 0.0037(15) 0.0146(17)
C13 0.036(2) 0.028(2) 0.0253(18) 0.0069(15) 0.0058(16) 0.0184(19)
C14 0.033(2) 0.031(2) 0.0256(18) 0.0055(15) 0.0049(16) 0.0203(19)
C15 0.031(2) 0.033(2) 0.0212(17) 0.0037(15) 0.0043(15) 0.0177(18)
C16 0.036(2) 0.023(2) 0.0276(18) 0.0051(15) 0.0061(16) 0.0152(18)
C17 0.032(2) 0.027(2) 0.0258(18) 0.0106(15) 0.0078(16) 0.0151(18)
C18 0.037(3) 0.044(3) 0.053(3) 0.001(2) 0.005(2) 0.013(2)
K1 0.047(3) 0.046(3) 0.0252(16) -0.0006(17) -0.0090(17) 0.024(2)
Cl1 0.0454(13) 0.0410(13) 0.0407(11) 0.0023(9) 0.0040(9) 0.0233(11)
O11 0.080(6) 0.088(6) 0.066(5) 0.007(5) 0.014(5) 0.009(5)
O12 0.102(6) 0.112(6) 0.064(5) 0.035(4) 0.017(4) 0.058(5)
O13 0.051(5) 0.064(6) 0.054(4) 0.017(4) 0.013(4) 0.025(4)
O14 0.137(12) 0.065(8) 0.081(7) 0.008(6) 0.047(7) 0.051(7)
O1W 0.046(13) 0.072(14) 0.047(9) 0.022(9) 0.002(10) -0.009(10)
K1' 0.052(4) 0.068(5) 0.0344(18) -0.017(2) -0.010(2) 0.039(4)
Cl1' 0.067(2) 0.100(3) 0.075(2) 0.0065(19) 0.0202(18) 0.054(2)
O11' 0.056(8) 0.079(8) 0.053(6) 0.008(5) -0.006(5) 0.037(6)
O12' 0.111(8) 0.161(9) 0.097(7) 0.015(7) 0.016(6) 0.046(7)
O13' 0.139(12) 0.099(10) 0.089(8) -0.006(7) 0.005(8) 0.071(9)
O14' 0.080(9) 0.104(12) 0.113(11) -0.026(8) -0.011(8) 0.063(9)
O1'W 0.095(15) 0.112(16) 0.105(15) 0.013(13) 0.022(14) 0.014(12)
C28 0.048(3) 0.050(3) 0.038(2) -0.006(2) -0.014(2) 0.032(2)
C29 0.026(2) 0.027(2) 0.0254(17) 0.0060(15) 0.0046(15) 0.0145(17)
C30 0.034(2) 0.027(2) 0.036(2) 0.0093(17) 0.0072(17) 0.0141(19)

loop_
_atom_type_symbol
_atom_type_description
_atom_type_scat_dispersion_real
_atom_type_scat_dispersion_imag
_atom_type_scat_source
C C 0.0033 0.0016 'International Tables Vol C Tables 4.2.6.8 and 6.1.1.4'
H H 0.0000 0.0000 'International Tables Vol C Tables 4.2.6.8 and 6.1.1.4'
N N 0.0061 0.0033 'International Tables Vol C Tables 4.2.6.8 and 6.1.1.4'
O O 0.0106 0.0060 'International Tables Vol C Tables 4.2.6.8 and 6.1.1.4'
Cl Cl 0.1484 0.1585 'International Tables Vol C Tables 4.2.6.8 and 6.1.1.4'
K K 0.2009 0.2494 'International Tables Vol C Tables 4.2.6.8 and 6.1.1.4'

loop_
_geom_angle_atom_site_label_1
_geom_angle_atom_site_label_2
_geom_angle_atom_site_label_3
_geom_angle
O24 Cl2 O23 112.6(3)
O24 Cl2 O22 107.7(3)
O23 Cl2 O22 107.4(3)
O24 Cl2 O21 110.0(2)
O23 Cl2 O21 110.4(2)
O22 Cl2 O21 108.6(2)
C16 O1 C19 118.7(5)
C16 O1 C19' 112.4(6)
C19 O1 C19' 13.8(6)
C16 O1 K1' 109.0(3)
C19 O1 K1' 113.1(5)
C19' O1 K1' 106.4(5)
C16 O1 K1 113.3(3)
C19 O1 K1 113.7(5)
C19' O1 K1 108.6(5)
K1' O1 K1 6.9(4)
C9 N1 C1 122.0(3)
C9 N1 C29 120.1(3)
C1 N1 C29 117.9(3)
C15 N2 C28 115.7(3)
C15 N2 C18 112.8(3)
C28 N2 C18 111.3(4)
C15 N2 K1 108.6(3)
C28 N2 K1 105.7(3)
C18 N2 K1 101.3(3)
C15 N2 K1' 103.1(3)
C28 N2 K1' 105.4(3)
C18 N2 K1' 107.5(3)
K1 N2 K1' 6.8(4)
N1 C1 C6 118.8(3)
N1 C1 C2 121.9(3)
C6 C1 C2 119.3(3)
C3 C2 C1 120.3(4)
C2 C3 C4 120.9(4)
C5 C4 C3 119.8(4)
C4 C5 C6 120.6(4)
C1 C6 C7 119.5(4)
C1 C6 C5 119.0(4)
C7 C6 C5 121.5(4)
C8 C7 C6 119.4(4)
C7 C8 C9 121.9(3)
N1 C9 C8 118.2(3)
N1 C9 C10 120.3(3)
C8 C9 C10 121.5(3)
C11 C10 C9 122.3(3)
C10 C11 C12 127.1(4)
C13 C12 C17 118.4(4)
C13 C12 C11 118.5(4)
C17 C12 C11 123.0(3)
C14 C13 C12 121.3(4)
C13 C14 C15 120.8(3)
C14 C15 N2 123.6(3)
C14 C15 C16 117.8(4)
N2 C15 C16 118.6(4)
C14 C15 K1' 139.6(3)
N2 C15 K1' 53.9(3)
C16 C15 K1' 78.4(3)
O1 C16 C17 123.9(3)
O1 C16 C15 115.4(3)
C17 C16 C15 120.7(4)
O1 C16 K1' 49.5(2)
C17 C16 K1' 144.4(3)
C15 C16 K1' 78.4(3)
C16 C17 C12 120.4(3)
N2 C18 K1 54.3(3)
O2 K1 O4 118.5(4)
O2 K1 O3 61.5(3)
O4 K1 O3 62.1(3)
O2 K1 O5 167.1(4)
O4 K1 O5 59.8(2)
O3 K1 O5 121.0(4)
O2 K1 O1W 93.6(6)
O4 K1 O1W 75.9(7)
O3 K1 O1W 101.9(8)
O5 K1 O1W 73.5(6)
O2 K1 O1 61.7(2)
O4 K1 O1 146.5(4)
O3 K1 O1 121.9(3)
O5 K1 O1 111.8(4)
O1W K1 O1 70.8(6)
O2 K1 N2 115.1(3)
O4 K1 N2 121.6(3)
O3 K1 N2 176.3(4)
O5 K1 N2 62.6(3)
O1W K1 N2 79.5(7)
O1 K1 N2 55.1(2)
O2 K1 O11 56.2(4)
O4 K1 O11 137.3(4)
O3 K1 O11 85.1(4)
O5 K1 O11 134.8(5)
O1W K1 O11 141.4(6)
O1 K1 O11 73.3(3)
N2 K1 O11 91.6(4)
O2 K1 O12 95.8(4)
O4 K1 O12 103.2(3)
O3 K1 O12 86.4(4)
O5 K1 O12 97.0(3)
O1W K1 O12 169.7(7)
O1 K1 O12 110.1(3)
N2 K1 O12 92.6(3)
O11 K1 O12 44.5(3)
O2 K1 C21 21.4(3)
O4 K1 C21 98.2(4)
O3 K1 C21 47.8(3)
O5 K1 C21 150.1(4)
O1W K1 C21 81.9(6)
O1 K1 C21 74.5(3)
N2 K1 C21 129.5(3)
O11 K1 C21 75.0(4)
O12 K1 C21 108.3(4)
O2 K1 C20 21.1(2)
O4 K1 C20 137.9(4)
O3 K1 C20 82.5(3)
O5 K1 C20 153.6(4)
O1W K1 C20 91.0(6)
O1 K1 C20 41.9(2)
N2 K1 C20 94.0(3)
O11 K1 C20 51.8(3)
O12 K1 C20 96.2(3)
C21 K1 C20 39.9(3)
O2 K1 C18 102.4(3)
O4 K1 C18 139.0(3)
O3 K1 C18 152.6(4)
O5 K1 C18 79.9(3)
O1W K1 C18 101.2(7)
O1 K1 C18 53.8(2)
N2 K1 C18 24.44(14)
O11 K1 C18 67.6(3)
O12 K1 C18 72.6(3)
C21 K1 C18 122.2(3)
C20 K1 C18 82.4(3)
O14 Cl1 O13 108.6(8)
O14 Cl1 O12 115.3(7)
O13 Cl1 O12 112.5(6)
O14 Cl1 O11 104.5(10)
O13 Cl1 O11 108.6(6)
O12 Cl1 O11 106.8(6)
O14 Cl1 K1 125.0(8)
O13 Cl1 K1 124.2(5)
O12 Cl1 K1 59.2(5)
O11 Cl1 K1 47.6(4)
Cl1 O11 K1 110.2(6)
Cl1 O12 K1 98.4(5)
O1 C19 C20 106.5(7)
O2 C20 C19 115.2(8)
O2 C20 K1 42.6(5)
C19 C20 K1 85.1(5)
C21 O2 C20 116.7(9)
C21 O2 K1 114.0(8)
C20 O2 K1 116.3(6)
O2 C21 C22 114.1(10)
O2 C21 K1 44.6(6)
C22 C21 K1 84.3(7)
C21 C22 O3 116.7(9)
C23 O3 C22 107.9(9)
C23 O3 K1 112.8(7)
C22 O3 K1 108.2(6)
O3 C23 C24 116.0(11)
O4 C24 C23 112.8(10)
C25 O4 C24 116.3(8)
C25 O4 K1 116.5(6)
C24 O4 K1 112.3(7)
O4 C25 C26 113.0(9)
O5 C26 C25 109.0(8)
C26 O5 C27 114.1(7)
C26 O5 K1 113.6(5)
C27 O5 K1 112.5(5)
C28 C27 O5 110.5(7)
O11' K1' O5' 129.4(6)
O11' K1' O2' 76.7(4)
O5' K1' O2' 153.0(5)
O11' K1' O1'W 151.1(9)
O5' K1' O1'W 76.9(8)
O2' K1' O1'W 76.2(8)
O11' K1' O3' 86.4(5)
O5' K1' O3' 121.7(5)
O2' K1' O3' 58.6(3)
O1'W K1' O3' 88.0(8)
O11' K1' O4' 136.9(6)
O5' K1' O4' 60.3(4)
O2' K1' O4' 107.2(4)
O1'W K1' O4' 62.3(7)
O3' K1' O4' 62.8(4)
O11' K1' O1 75.3(5)
O5' K1' O1 112.6(5)
O2' K1' O1 62.9(2)
O1'W K1' O1 83.5(7)
O3' K1' O1 121.2(4)
O4' K1' O1 145.7(4)
O11' K1' N2 93.9(5)
O5' K1' N2 60.7(4)
O2' K1' N2 118.0(4)
O1'W K1' N2 90.0(8)
O3' K1' N2 176.5(5)
O4' K1' N2 118.7(4)
O1 K1' N2 55.6(2)
O11' K1' O12' 47.5(5)
O5' K1' O12' 87.3(5)
O2' K1' O12' 119.4(5)
O1'W K1' O12' 161.2(8)
O3' K1' O12' 91.7(5)
O4' K1' O12' 101.0(4)
O1 K1' O12' 112.5(4)
N2 K1' O12' 91.1(4)
O11' K1' Cl1' 25.2(3)
O5' K1' Cl1' 107.0(5)
O2' K1' Cl1' 99.9(3)
O1'W K1' Cl1' 176.1(8)
O3' K1' Cl1' 90.0(4)
O4' K1' Cl1' 119.7(4)
O1 K1' Cl1' 94.6(3)
N2 K1' Cl1' 91.7(3)
O12' K1' Cl1' 22.3(3)
O11' K1' C15 72.8(5)
O5' K1' C15 82.2(4)
O2' K1' C15 103.1(3)
O1'W K1' C15 103.9(7)
O3' K1' C15 155.6(4)
O4' K1' C15 141.6(4)
O1 K1' C15 41.79(17)
N2 K1' C15 23.04(13)
O12' K1' C15 83.7(4)
Cl1' K1' C15 76.7(2)
O11' K1' C16 64.7(5)
O5' K1' C16 103.9(5)
O2' K1' C16 79.9(3)
O1'W K1' C16 100.6(7)
O3' K1' C16 134.4(4)
O4' K1' C16 157.8(4)
O1 K1' C16 21.55(12)
N2 K1' C16 43.20(17)
O12' K1' C16 93.1(4)
Cl1' K1' C16 78.4(2)
C15 K1' C16 23.25(11)
O12' Cl1' O14' 116.6(10)
O12' Cl1' O13' 112.3(10)
O14' Cl1' O13' 103.6(11)
O12' Cl1' O11' 110.2(10)
O14' Cl1' O11' 104.5(10)
O13' Cl1' O11' 109.0(9)
O12' Cl1' K1' 61.1(7)
O14' Cl1' K1' 129.4(8)
O13' Cl1' K1' 124.6(7)
O11' Cl1' K1' 49.2(6)
Cl1' O11' K1' 105.6(7)
Cl1' O12' K1' 96.6(8)
C20' C19' O1 108.4(8)
O2' C20' C19' 105.6(8)
C20' O2' C21' 107.7(6)
C20' O2' K1' 113.6(6)
C21' O2' K1' 111.2(5)
C22' C21' O2' 106.8(8)
C21' C22' O3' 118.6(9)
C23' O3' C22' 94.7(11)
C23' O3' K1' 114.2(9)
C22' O3' K1' 114.6(6)
C24' C23' O3' 119.7(17)
C23' C24' O4' 113.6(16)
C25' O4' C24' 121.5(13)
C25' O4' K1' 110.1(11)
C24' O4' K1' 110.4(9)
O4' C25' C26' 108.9(17)
C25' C26' O5' 112.2(17)
C26' O5' C27' 116.8(14)
C26' O5' K1' 120.9(11)
C27' O5' K1' 121.9(10)
C28 C27' O5' 113.2(14)
C27 C28 C27' 87.1(9)
C27 C28 N2 116.0(5)
C27' C28 N2 113.9(9)
N1 C29 C30 112.0(3)

loop_
_geom_bond_atom_site_label_1
_geom_bond_atom_site_label_2
_geom_bond_distance
Cl2 O24 1.419(4)
Cl2 O23 1.429(4)
Cl2 O22 1.435(4)
Cl2 O21 1.443(3)
O1 C16 1.373(5)
O1 C19 1.420(8)
O1 C19' 1.523(10)
O1 K1' 2.842(11)
O1 K1 2.892(9)
N1 C9 1.371(4)
N1 C1 1.403(5)
N1 C29 1.492(5)
N2 C15 1.420(5)
N2 C28 1.476(5)
N2 C18 1.491(6)
N2 K1 2.926(11)
N2 K1' 2.931(12)
C1 C6 1.411(5)
C1 C2 1.416(5)
C2 C3 1.373(6)
C3 C4 1.412(6)
C4 C5 1.369(6)
C5 C6 1.431(6)
C6 C7 1.424(5)
C7 C8 1.363(6)
C8 C9 1.421(5)
C9 C10 1.457(5)
C10 C11 1.355(5)
C11 C12 1.458(5)
C12 C13 1.397(5)
C12 C17 1.408(5)
C13 C14 1.390(5)
C14 C15 1.399(5)
C15 C16 1.425(5)
C15 K1' 3.535(12)
C16 C17 1.390(6)
C16 K1' 3.535(11)
C18 K1 3.535(12)
K1 O2 2.646(11)
K1 O4 2.811(11)
K1 O3 2.826(13)
K1 O5 2.831(10)
K1 O1W 2.85(3)
K1 O11 2.945(13)
K1 O12 3.245(14)
K1 C21 3.441(16)
K1 C20 3.506(12)
Cl1 O14 1.387(15)
Cl1 O13 1.439(9)
Cl1 O12 1.442(8)
Cl1 O11 1.500(11)
C19 C20 1.520(14)
C20 O2 1.409(12)
O2 C21 1.374(12)
C21 C22 1.510(17)
C22 O3 1.542(11)
O3 C23 1.444(14)
C23 C24 1.453(17)
C24 O4 1.398(14)
O4 C25 1.397(12)
C25 C26 1.468(14)
C26 O5 1.426(11)
O5 C27 1.456(10)
C27 C28 1.411(9)
K1' O11' 2.67(2)
K1' O5' 2.682(18)
K1' O2' 2.758(12)
K1' O1'W 2.76(3)
K1' O3' 2.784(15)
K1' O4' 2.827(13)
K1' O12' 2.999(18)
K1' Cl1' 3.403(11)
Cl1' O12' 1.300(14)
Cl1' O14' 1.384(18)
Cl1' O13' 1.497(14)
Cl1' O11' 1.505(17)
C19' C20' 1.490(15)
C20' O2' 1.430(12)
O2' C21' 1.495(9)
C21' C22' 1.441(12)
C22' O3' 1.493(14)
O3' C23' 1.43(2)
C23' C24' 1.404(15)
C24' O4' 1.47(2)
O4' C25' 1.45(2)
C25' C26' 1.460(15)
C26' O5' 1.49(2)
O5' C27' 1.49(2)
C27' C28 1.468(13)
C29 C30 1.534(5)
